data_4327714
loop_
_publ_author_name
'Jos\'e Mar\'ia Casas'
'Larry R. Falvello'
'Juan Forni\'es'
'Antonio Mart\'in'
'Alan J. Welch'

_publ_section_title
;
 Pentafluorophenyl Complexes of Platinum Containing Intramolecular Pt...H
 Hydrogen Bridging Interactions. Crystal Structures of
 [NBu4][Pt(C6F5)3(8-hydroxyquinaldine)] and
 [NBu4][Pt(C6F5)3(8-methylquinoline)]
;
_journal_name_full 'Inorganic Chemistry'
_journal_page_first 6009
_journal_page_last 6014
_journal_paper_doi 10.1021/ic960118+
_journal_volume 35
_journal_year 1996
_chemical_formula_structural '[NBu4][Pt(C6F5)3(hq')]'
_chemical_formula_sum 'C44 H45 F15 N2 O Pt'
_chemical_formula_weight 1097.91
_chemical_name_systematic
; 
 ? 
;
_space_group_IT_number 14
_symmetry_cell_setting monoclinic
_symmetry_space_group_name_Hall '-P 2ybc'
_symmetry_space_group_name_H-M 'P 1 21/c 1'
_atom_sites_solution_hydrogens geom
_atom_sites_solution_primary direct
_atom_sites_solution_secondary difmap
_audit_creation_method SHELXL
_cell_angle_alpha 90.00
_cell_angle_beta 102.88(6)
_cell_angle_gamma 90.00
_cell_formula_units_Z 4
_cell_length_a 18.376(6)
_cell_length_b 11.786(4)
_cell_length_c 20.473(7)
_cell_measurement_temperature 150
_cell_volume 4322(3)
_computing_structure_refinement 'SHELXL-93 (Sheldrick, 1993)'
_computing_structure_solution 'SHELXS-86 (Sheldrick, 1990)'
_diffrn_ambient_temperature 293(2)
_diffrn_radiation_monochromator graphite
_diffrn_radiation_source 'fine-focus sealed tube'
_diffrn_radiation_type MoK\a
_diffrn_radiation_wavelength 0.71073
_diffrn_reflns_av_R_equivalents 0.0264
_diffrn_reflns_av_sigmaI/netI 0.0500
_diffrn_reflns_limit_h_max 21
_diffrn_reflns_limit_h_min 0
_diffrn_reflns_limit_k_max 14
_diffrn_reflns_limit_k_min 0
_diffrn_reflns_limit_l_max 23
_diffrn_reflns_limit_l_min -24
_diffrn_reflns_number 7873
_diffrn_reflns_theta_max 25.04
_diffrn_reflns_theta_min 2.01
_exptl_absorpt_coefficient_mu 3.348
_exptl_crystal_density_diffrn 1.687
_exptl_crystal_F_000 2176
_exptl_crystal_size_max 0.47
_exptl_crystal_size_mid 0.19
_exptl_crystal_size_min 0.08
_refine_diff_density_max 1.452
_refine_diff_density_min -0.961
_refine_diff_density_rms 0.107
_refine_ls_extinction_method none
_refine_ls_goodness_of_fit_all 1.054
_refine_ls_goodness_of_fit_obs 1.047
_refine_ls_matrix_type full
_refine_ls_number_parameters 716
_refine_ls_number_reflns 7608
_refine_ls_number_restraints 10
_refine_ls_restrained_S_all 1.069
_refine_ls_restrained_S_obs 1.046
_refine_ls_R_factor_all 0.0505
_refine_ls_R_factor_obs 0.0358
_refine_ls_shift/esd_max 0.002
_refine_ls_shift/esd_mean 0.000
_refine_ls_structure_factor_coef Fsqd
_refine_ls_weighting_details 'w=1/[\s^2^(Fo^2^)+(0.0299P)^2^+9.4656P] where P=(Fo^2^+2Fc^2^)/3'
_refine_ls_weighting_scheme calc
_refine_ls_wR_factor_all 0.0920
_refine_ls_wR_factor_obs 0.0808
_reflns_number_observed 6257
_reflns_number_total 7620
_reflns_observed_criterion >2sigma(I)
_cod_data_source_file ic9601182B.cif
_cod_data_source_block a14
_cod_depositor_comments
;
The following automatic conversions were performed:

'_refine_ls_weighting_scheme' value 'calc
w=1/[\s^2^(Fo^2^)+(0.0299P)^2^+9.4656P] where P=(Fo^2^+2Fc^2^)/3' was
changed to 'calc'. New tag '_refine_ls_weighting_details' was
created. The value of the new tag was set to
'w=1/[\s^2^(Fo^2^)+(0.0299P)^2^+9.4656P] where P=(Fo^2^+2Fc^2^)/3'.

Automatic conversion script
Id: cif_fix_values 3143 2015-03-26 13:38:13Z robertas 
;
_cod_original_cell_volume 4322.5(25)
_cod_database_code 4327714

loop_
_symmetry_equiv_pos_as_xyz
'x, y, z'
'-x, y+1/2, -z+1/2'
'-x, -y, -z'
'x, -y-1/2, z-1/2'

loop_
_atom_site_aniso_label
_atom_site_aniso_U_11
_atom_site_aniso_U_22
_atom_site_aniso_U_33
_atom_site_aniso_U_23
_atom_site_aniso_U_13
_atom_site_aniso_U_12
Pt 0.03543(12) 0.01941(11) 0.02167(11) 0.00010(8) 0.00642(8) 0.00396(9)
C1 0.033(3) 0.025(3) 0.023(2) -0.006(2) 0.006(2) 0.008(2)
C2 0.038(3) 0.025(3) 0.024(3) -0.004(2) 0.005(2) 0.002(2)
C3 0.051(4) 0.037(3) 0.027(3) 0.005(3) 0.009(3) 0.012(3)
C4 0.045(3) 0.049(4) 0.021(3) -0.005(3) 0.003(2) 0.010(3)
C5 0.038(3) 0.041(3) 0.035(3) -0.012(3) 0.006(3) -0.003(3)
C6 0.044(3) 0.026(3) 0.028(3) 0.000(2) 0.013(2) 0.007(2)
F2 0.060(2) 0.029(2) 0.033(2) 0.0015(14) 0.003(2) -0.006(2)
F3 0.078(3) 0.043(2) 0.034(2) 0.015(2) 0.005(2) 0.007(2)
F4 0.064(2) 0.067(3) 0.028(2) -0.003(2) -0.006(2) 0.008(2)
F5 0.062(2) 0.058(2) 0.043(2) -0.014(2) 0.000(2) -0.019(2)
F6 0.063(2) 0.027(2) 0.041(2) -0.0018(14) 0.010(2) -0.010(2)
C7 0.043(3) 0.025(3) 0.019(2) -0.004(2) 0.008(2) 0.002(3)
C8 0.040(3) 0.039(3) 0.025(3) -0.005(2) 0.001(2) -0.010(3)
C9 0.055(4) 0.054(4) 0.035(3) -0.007(3) 0.019(3) -0.020(3)
C10 0.041(4) 0.066(5) 0.044(4) -0.023(3) 0.019(3) -0.018(3)
C11 0.039(3) 0.048(4) 0.049(4) -0.011(3) 0.011(3) 0.008(3)
C12 0.042(3) 0.030(3) 0.029(3) -0.004(2) 0.004(2) 0.002(3)
F8 0.053(2) 0.036(2) 0.054(2) 0.019(2) 0.008(2) -0.002(2)
F9 0.069(3) 0.073(3) 0.047(2) 0.005(2) 0.023(2) -0.027(2)
F10 0.055(2) 0.089(3) 0.081(3) -0.028(2) 0.044(2) -0.016(2)
F11 0.047(2) 0.065(3) 0.089(3) -0.018(2) 0.022(2) 0.016(2)
F12 0.050(2) 0.045(2) 0.040(2) 0.012(2) 0.009(2) 0.015(2)
C13 0.041(3) 0.025(3) 0.018(2) 0.008(2) 0.004(2) 0.006(2)
C14 0.042(3) 0.040(3) 0.026(3) 0.002(2) 0.003(2) 0.013(3)
C15 0.045(4) 0.061(4) 0.023(3) 0.004(3) 0.004(3) 0.024(3)
C16 0.030(3) 0.071(5) 0.038(3) 0.023(3) 0.008(3) 0.014(3)
C17 0.039(3) 0.041(4) 0.047(4) 0.014(3) 0.002(3) 0.008(3)
C18 0.041(3) 0.031(3) 0.041(3) 0.008(3) 0.012(3) 0.011(3)
F14 0.057(2) 0.044(2) 0.037(2) -0.015(2) 0.004(2) 0.010(2)
F15 0.067(3) 0.098(3) 0.038(2) -0.020(2) 0.013(2) 0.029(2)
F16 0.045(2) 0.114(4) 0.059(3) 0.016(2) 0.026(2) 0.015(2)
F17 0.044(2) 0.047(2) 0.100(3) 0.014(2) 0.017(2) -0.005(2)
F18 0.047(2) 0.024(2) 0.075(3) -0.011(2) 0.018(2) 0.000(2)
N1 0.030(2) 0.024(2) 0.023(2) -0.002(2) 0.006(2) 0.001(2)
C19 0.023(3) 0.024(3) 0.028(3) 0.001(2) 0.006(2) 0.002(2)
C20 0.034(3) 0.024(3) 0.028(3) 0.000(2) 0.002(2) 0.005(2)
C21 0.047(4) 0.026(3) 0.035(3) -0.005(3) 0.004(3) 0.007(3)
C22 0.055(4) 0.040(4) 0.037(3) -0.016(3) 0.005(3) 0.007(3)
C23 0.044(4) 0.047(4) 0.025(3) -0.009(3) 0.000(3) 0.001(3)
C24 0.032(3) 0.028(3) 0.031(3) -0.003(2) 0.002(2) -0.001(2)
C25 0.046(4) 0.038(3) 0.027(3) 0.007(3) -0.001(3) 0.004(3)
C26 0.045(4) 0.030(3) 0.033(3) 0.007(3) 0.004(3) 0.007(3)
C27 0.038(3) 0.023(3) 0.034(3) 0.004(2) 0.011(2) 0.006(2)
C28 0.060(4) 0.025(3) 0.037(3) 0.006(3) 0.012(3) 0.018(3)
O 0.055(3) 0.021(2) 0.031(2) -0.001(2) 0.004(2) 0.008(2)
N2 0.029(2) 0.025(2) 0.036(2) -0.003(2) 0.006(2) -0.004(2)
C29 0.041(3) 0.023(3) 0.042(3) -0.004(2) 0.010(3) -0.004(3)
C30 0.042(3) 0.025(3) 0.039(3) -0.001(2) 0.010(3) 0.003(3)
C31 0.065(5) 0.032(3) 0.042(4) -0.005(3) 0.016(3) -0.003(3)
C32 0.071(5) 0.036(4) 0.050(4) -0.005(3) 0.022(4) -0.001(3)
C33 0.034(3) 0.030(3) 0.040(3) 0.002(3) 0.007(3) 0.010(3)
C34 0.037(4) 0.045(4) 0.070(5) -0.003(4) -0.003(3) -0.004(3)
C35 0.042(4) 0.076(5) 0.044(4) -0.007(4) 0.000(3) 0.013(4)
C36 0.043(4) 0.064(5) 0.060(5) 0.006(4) 0.007(3) 0.019(4)
C37 0.031(3) 0.033(3) 0.041(3) -0.003(3) 0.007(3) -0.009(3)
C38 0.044(4) 0.044(4) 0.038(3) -0.006(3) 0.013(3) -0.009(3)
C39 0.044(4) 0.060(5) 0.049(4) -0.002(3) 0.018(3) -0.017(3)
C40 0.051(4) 0.077(5) 0.049(4) -0.008(4) 0.027(3) -0.012(4)
C41 0.032(3) 0.026(3) 0.038(3) -0.002(2) 0.008(2) -0.004(2)
C42 0.029(3) 0.025(3) 0.049(4) -0.003(3) 0.010(3) 0.001(2)
C43 0.030(3) 0.031(3) 0.057(4) -0.002(3) 0.009(3) -0.006(3)
C44 0.042(4) 0.049(5) 0.092(7) 0.004(4) -0.004(4) 0.005(4)

loop_
_atom_site_label
_atom_site_type_symbol
_atom_site_fract_x
_atom_site_fract_y
_atom_site_fract_z
_atom_site_U_iso_or_equiv
_atom_site_thermal_displace_type
_atom_site_occupancy
_atom_site_calc_flag
_atom_site_refinement_flags
Pt Pt 0.214379(11) 0.36213(2) 0.623798(9) 0.02549(7) Uani 1 d .
C1 C 0.2732(3) 0.3588(4) 0.7190(2) 0.0270(11) Uani 1 d .
C2 C 0.2711(3) 0.2693(4) 0.7620(2) 0.0295(12) Uani 1 d .
C3 C 0.3125(4) 0.2646(5) 0.8271(3) 0.0382(14) Uani 1 d .
C4 C 0.3589(3) 0.3527(5) 0.8522(3) 0.0390(14) Uani 1 d .
C5 C 0.3640(3) 0.4437(5) 0.8124(3) 0.0382(14) Uani 1 d .
C6 C 0.3215(3) 0.4446(5) 0.7472(3) 0.0321(12) Uani 1 d .
F2 F 0.2262(2) 0.1784(3) 0.7407(2) 0.0417(8) Uani 1 d .
F3 F 0.3074(2) 0.1732(3) 0.8660(2) 0.0528(10) Uani 1 d .
F4 F 0.4006(2) 0.3487(3) 0.9158(2) 0.0560(10) Uani 1 d .
F5 F 0.4093(2) 0.5309(3) 0.8358(2) 0.0561(10) Uani 1 d .
F6 F 0.3295(2) 0.5381(3) 0.7096(2) 0.0437(8) Uani 1 d .
C7 C 0.3111(3) 0.3631(4) 0.5887(2) 0.0288(11) Uani 1 d .
C8 C 0.3244(3) 0.4413(5) 0.5427(3) 0.0356(13) Uani 1 d .
C9 C 0.3824(4) 0.4360(6) 0.5100(3) 0.047(2) Uani 1 d .
C10 C 0.4337(4) 0.3501(6) 0.5248(3) 0.049(2) Uani 1 d .
C11 C 0.4257(3) 0.2709(6) 0.5726(3) 0.045(2) Uani 1 d .
C12 C 0.3655(3) 0.2790(5) 0.6029(3) 0.0344(13) Uani 1 d .
F8 F 0.2778(2) 0.5313(3) 0.5257(2) 0.0484(9) Uani 1 d .
F9 F 0.3889(2) 0.5135(4) 0.4632(2) 0.0616(11) Uani 1 d .
F10 F 0.4904(2) 0.3414(4) 0.4941(2) 0.0704(13) Uani 1 d .
F11 F 0.4754(2) 0.1873(4) 0.5898(2) 0.0659(12) Uani 1 d .
F12 F 0.3601(2) 0.1953(3) 0.6475(2) 0.0453(9) Uani 1 d .
C13 C 0.1161(3) 0.3569(4) 0.6573(2) 0.0281(11) Uani 1 d .
C14 C 0.0968(3) 0.4375(5) 0.6997(3) 0.0365(13) Uani 1 d .
C15 C 0.0327(4) 0.4321(6) 0.7241(3) 0.043(2) Uani 1 d .
C16 C -0.0166(3) 0.3447(6) 0.7052(3) 0.046(2) Uani 1 d .
C17 C -0.0012(3) 0.2635(5) 0.6621(3) 0.0433(15) Uani 1 d .
C18 C 0.0637(3) 0.2727(5) 0.6391(3) 0.0374(13) Uani 1 d .
F14 F 0.1425(2) 0.5281(3) 0.7203(2) 0.0469(9) Uani 1 d .
F15 F 0.0167(2) 0.5125(4) 0.7655(2) 0.0675(13) Uani 1 d .
F16 F -0.0799(2) 0.3386(4) 0.7286(2) 0.0703(13) Uani 1 d .
F17 F -0.0502(2) 0.1791(3) 0.6413(2) 0.0636(11) Uani 1 d .
F18 F 0.0739(2) 0.1916(3) 0.5952(2) 0.0479(9) Uani 1 d .
N1 N 0.1553(2) 0.3635(4) 0.5219(2) 0.0255(9) Uani 1 d .
C19 C 0.1590(3) 0.2749(4) 0.4776(2) 0.0250(11) Uani 1 d .
C20 C 0.1893(3) 0.1662(4) 0.4987(3) 0.0296(12) Uani 1 d .
C21 C 0.1944(3) 0.0849(5) 0.4513(3) 0.0367(13) Uani 1 d .
H21 H 0.2149(34) 0.0104(54) 0.4688(30) 0.044 Uiso 1 d .
C22 C 0.1690(4) 0.1044(6) 0.3833(3) 0.045(2) Uani 1 d .
H22 H 0.1741(36) 0.0450(59) 0.3547(32) 0.054 Uiso 1 d .
C23 C 0.1375(3) 0.2051(5) 0.3609(3) 0.0400(14) Uani 1 d .
H23 H 0.1177(34) 0.2213(53) 0.3133(31) 0.048 Uiso 1 d .
C24 C 0.1314(3) 0.2907(5) 0.4074(3) 0.0313(12) Uani 1 d .
C25 C 0.0958(3) 0.3944(5) 0.3857(3) 0.0387(14) Uani 1 d .
H25 H 0.0782(32) 0.4104(52) 0.3377(30) 0.041(16) Uiso 1 d .
C26 C 0.0892(3) 0.4747(5) 0.4301(3) 0.0366(13) Uani 1 d .
H26 H 0.0644(33) 0.5501(54) 0.4204(29) 0.044(17) Uiso 1 d .
C27 C 0.1212(3) 0.4593(4) 0.4990(3) 0.0312(12) Uani 1 d .
C28 C 0.1165(4) 0.5564(5) 0.5449(3) 0.0407(15) Uani 1 d .
H28A H 0.1591(45) 0.5635(70) 0.5736(39) 0.076(14) Uiso 1 d .
H28B H 0.1073(44) 0.6337(68) 0.5235(38) 0.076(14) Uiso 1 d .
H28C H 0.0748(44) 0.5464(67) 0.5686(38) 0.076(14) Uiso 1 d .
O O 0.2142(3) 0.1328(3) 0.5631(2) 0.0366(10) Uani 1 d .
H1 H 0.2197(42) 0.1746(60) 0.5808(36) 0.044 Uiso 1 d .
N2 N 0.3006(2) 0.6305(4) 0.2150(2) 0.0304(10) Uani 1 d .
C29 C 0.2890(4) 0.7237(5) 0.2633(3) 0.0355(13) Uani 1 d .
H29A H 0.2526(34) 0.7785(53) 0.2390(30) 0.043 Uiso 1 d .
H29B H 0.3375(35) 0.7608(53) 0.2741(29) 0.043 Uiso 1 d .
C30 C 0.2642(4) 0.6862(5) 0.3252(3) 0.0353(13) Uani 1 d .
H30A H 0.3027(36) 0.6446(52) 0.3516(31) 0.042 Uiso 1 d .
H30B H 0.2259(36) 0.6316(52) 0.3173(30) 0.042 Uiso 1 d .
C31 C 0.2392(5) 0.7860(5) 0.3620(3) 0.045(2) Uani 1 d .
H31A H 0.2817(38) 0.8263(64) 0.3708(32) 0.054 Uiso 1 d .
H31B H 0.1941(39) 0.8224(59) 0.3307(34) 0.054 Uiso 1 d .
C32 C 0.2173(5) 0.7503(6) 0.4255(4) 0.051(2) Uani 1 d D
H32A H 0.2028(38) 0.8135(46) 0.4489(32) 0.061(12) Uiso 1 d D
H32B H 0.2604(29) 0.7235(59) 0.4573(29) 0.061(12) Uiso 1 d D
H32C H 0.1776(31) 0.6965(51) 0.4140(33) 0.061(12) Uiso 1 d D
C33 C 0.3513(3) 0.5380(5) 0.2526(3) 0.0346(13) Uani 1 d .
H33A H 0.3483(32) 0.4772(53) 0.2190(30) 0.042 Uiso 1 d .
H33B H 0.3227(34) 0.5126(51) 0.2809(30) 0.042 Uiso 1 d .
C34 C 0.4307(4) 0.5731(6) 0.2836(4) 0.053(2) Uani 1 d D
H34A H 0.4559(36) 0.5916(60) 0.2491(28) 0.055(21) Uiso 1 d D
H34B H 0.4353(37) 0.6436(43) 0.3053(31) 0.053(20) Uiso 1 d D
C35 C 0.4736(4) 0.4807(7) 0.3262(4) 0.055(2) Uani 1 d .
H35A H 0.4477(38) 0.4489(60) 0.3560(34) 0.056(15) Uiso 1 d .
H35B H 0.5205(40) 0.4949(60) 0.3470(34) 0.056(15) Uiso 1 d .
C36 C 0.4818(4) 0.3724(7) 0.2885(4) 0.057(2) Uani 1 d D
H36A H 0.4318(27) 0.3373(58) 0.2704(34) 0.064(16) Uiso 1 d D
H36B H 0.5092(36) 0.3850(58) 0.2515(29) 0.064(16) Uiso 1 d D
H36C H 0.5176(33) 0.3208(53) 0.3186(30) 0.062(21) Uiso 1 d D
C37 C 0.3347(3) 0.6846(5) 0.1621(3) 0.0352(13) Uani 1 d .
H37A H 0.3000(33) 0.7474(52) 0.1406(29) 0.042 Uiso 1 d .
H37B H 0.3820(35) 0.7157(52) 0.1883(29) 0.042 Uiso 1 d .
C38 C 0.3498(4) 0.6043(6) 0.1087(3) 0.0411(15) Uani 1 d .
H38A H 0.3054(38) 0.5779(58) 0.0846(32) 0.049 Uiso 1 d .
H38B H 0.3729(37) 0.5456(59) 0.1283(33) 0.049 Uiso 1 d .
C39 C 0.3917(4) 0.6622(7) 0.0627(4) 0.049(2) Uani 1 d .
H39A H 0.4370(44) 0.6899(68) 0.0851(37) 0.071(18) Uiso 1 d .
H39B H 0.3665(44) 0.7219(69) 0.0481(39) 0.071(18) Uiso 1 d .
C40 C 0.4040(4) 0.5855(8) 0.0076(4) 0.057(2) Uani 1 d D
H40A H 0.3546(30) 0.5620(70) -0.0199(35) 0.088(16) Uiso 1 d D
H40B H 0.4273(44) 0.6210(64) -0.0266(34) 0.088(16) Uiso 1 d D
H40C H 0.4367(40) 0.5186(53) 0.0172(40) 0.088(16) Uiso 1 d D
C41 C 0.2262(3) 0.5747(5) 0.1833(3) 0.0321(12) Uani 1 d .
H41A H 0.2365(34) 0.5191(54) 0.1638(30) 0.038 Uiso 1 d .
H41B H 0.2074(32) 0.5461(50) 0.2213(29) 0.038 Uiso 1 d .
C42 C 0.1681(3) 0.6491(5) 0.1391(3) 0.0340(13) Uani 1 d .
H42A H 0.1829(34) 0.6825(53) 0.1016(30) 0.041 Uiso 1 d .
H42B H 0.1551(33) 0.7097(54) 0.1612(30) 0.041 Uiso 1 d .
C43 C 0.0975(3) 0.5805(6) 0.1107(3) 0.0392(14) Uani 1 d .
H43A H 0.0782(36) 0.5498(55) 0.1439(32) 0.046(13) Uiso 1 d .
H43B H 0.1104(35) 0.5155(57) 0.0923(31) 0.046(13) Uiso 1 d .
C44 C 0.0379(5) 0.6463(7) 0.0638(5) 0.064(2) Uani 1 d .
H44A H -0.0056(46) 0.5994(69) 0.0484(38) 0.076(15) Uiso 1 d .
H44B H 0.0530(45) 0.6723(69) 0.0223(41) 0.076(15) Uiso 1 d .
H44C H 0.0239(46) 0.6857(73) 0.0959(41) 0.076(15) Uiso 1 d .

loop_
_atom_type_symbol
_atom_type_description
_atom_type_scat_dispersion_real
_atom_type_scat_dispersion_imag
_atom_type_scat_source
C C 0.0033 0.0016 'International Tables Vol C Tables 4.2.6.8 and 6.1.1.4'
H H 0.0000 0.0000 'International Tables Vol C Tables 4.2.6.8 and 6.1.1.4'
N N 0.0061 0.0033 'International Tables Vol C Tables 4.2.6.8 and 6.1.1.4'
O O 0.0106 0.0060 'International Tables Vol C Tables 4.2.6.8 and 6.1.1.4'
F F 0.0171 0.0103 'International Tables Vol C Tables 4.2.6.8 and 6.1.1.4'
Pt Pt -1.7033 8.3905 'International Tables Vol C Tables 4.2.6.8 and 6.1.1.4'

loop_
_geom_angle_atom_site_label_1
_geom_angle_atom_site_label_2
_geom_angle_atom_site_label_3
_geom_angle
C1 Pt C7 91.1(2)
C1 Pt C13 89.9(2)
C7 Pt C13 178.3(2)
C1 Pt N1 178.0(2)
C7 Pt N1 87.1(2)
C13 Pt N1 91.9(2)
C2 C1 C6 113.6(5)
C2 C1 Pt 123.3(4)
C6 C1 Pt 123.1(4)
F2 C2 C3 116.2(5)
F2 C2 C1 119.8(4)
C3 C2 C1 124.0(5)
F3 C3 C4 120.0(5)
F3 C3 C2 120.3(5)
C4 C3 C2 119.7(5)
F4 C4 C5 120.1(6)
F4 C4 C3 120.4(5)
C5 C4 C3 119.4(5)
F5 C5 C4 120.5(5)
F5 C5 C6 120.6(5)
C4 C5 C6 118.8(5)
F6 C6 C1 119.6(5)
F6 C6 C5 116.0(5)
C1 C6 C5 124.5(5)
C8 C7 C12 113.1(5)
C8 C7 Pt 122.7(4)
C12 C7 Pt 123.9(4)
F8 C8 C7 120.0(5)
F8 C8 C9 115.0(5)
C7 C8 C9 125.0(6)
F9 C9 C10 119.5(6)
F9 C9 C8 120.9(6)
C10 C9 C8 119.6(6)
F10 C10 C9 121.5(6)
F10 C10 C11 119.9(7)
C9 C10 C11 118.6(6)
F11 C11 C10 120.7(6)
F11 C11 C12 119.9(6)
C10 C11 C12 119.4(6)
F12 C12 C11 115.7(5)
F12 C12 C7 120.0(5)
C11 C12 C7 124.2(6)
C18 C13 C14 113.7(5)
C18 C13 Pt 122.8(4)
C14 C13 Pt 123.5(4)
F14 C14 C15 116.1(5)
F14 C14 C13 120.2(5)
C15 C14 C13 123.7(6)
F15 C15 C16 118.9(6)
F15 C15 C14 121.3(6)
C16 C15 C14 119.8(6)
F16 C16 C15 120.4(6)
F16 C16 C17 120.5(7)
C15 C16 C17 119.2(6)
F17 C17 C16 119.9(6)
F17 C17 C18 121.2(6)
C16 C17 C18 118.8(6)
F18 C18 C13 119.8(5)
F18 C18 C17 115.4(6)
C13 C18 C17 124.8(6)
C27 N1 C19 119.7(4)
C27 N1 Pt 116.8(3)
C19 N1 Pt 123.0(3)
N1 C19 C24 120.0(4)
N1 C19 C20 123.3(4)
C24 C19 C20 116.7(5)
O C20 C21 114.9(5)
O C20 C19 125.5(5)
C21 C20 C19 119.6(5)
C20 C21 C22 122.0(6)
C20 C21 H21 116.2(35)
C22 C21 H21 121.8(35)
C23 C22 C21 120.5(6)
C23 C22 H22 122.9(41)
C21 C22 H22 116.6(41)
C22 C23 C24 119.4(5)
C22 C23 H23 122.8(37)
C24 C23 H23 117.7(37)
C23 C24 C25 120.5(5)
C23 C24 C19 121.6(5)
C25 C24 C19 117.9(5)
C26 C25 C24 120.3(5)
C26 C25 H25 119.0(36)
C24 C25 H25 120.6(36)
C25 C26 C27 120.5(5)
C25 C26 H26 126.9(34)
C27 C26 H26 112.5(34)
N1 C27 C26 121.4(5)
N1 C27 C28 121.2(5)
C26 C27 C28 117.4(5)
C27 C28 H28A 109.1(54)
C27 C28 H28B 116.4(43)
H28A C28 H28B 104.2(69)
C27 C28 H28C 111.8(46)
H28A C28 H28C 110.8(65)
H28B C28 H28C 104.2(60)
C20 O H1 108.7(73)
C37 N2 C29 107.5(4)
C37 N2 C41 110.6(4)
C29 N2 C41 110.2(4)
C37 N2 C33 111.0(4)
C29 N2 C33 110.3(4)
C41 N2 C33 107.2(4)
C30 C29 N2 116.5(5)
C30 C29 H29A 108.7(35)
N2 C29 H29A 108.9(35)
C30 C29 H29B 112.0(35)
N2 C29 H29B 102.6(35)
H29A C29 H29B 107.8(50)
C29 C30 C31 111.7(5)
C29 C30 H30A 108.1(39)
C31 C30 H30A 113.3(38)
C29 C30 H30B 114.2(37)
C31 C30 H30B 108.5(37)
H30A C30 H30B 100.7(51)
C32 C31 C30 112.3(5)
C32 C31 H31A 111.3(42)
C30 C31 H31A 99.4(45)
C32 C31 H31B 108.8(38)
C30 C31 H31B 107.9(38)
H31A C31 H31B 116.8(59)
C31 C32 H32A 112.0(43)
C31 C32 H32B 109.8(42)
H32A C32 H32B 101.3(59)
C31 C32 H32C 108.0(42)
H32A C32 H32C 111.1(60)
H32B C32 H32C 114.6(62)
C34 C33 N2 116.1(5)
C34 C33 H33A 112.9(35)
N2 C33 H33A 103.6(35)
C34 C33 H33B 117.3(39)
N2 C33 H33B 100.4(38)
H33A C33 H33B 104.7(51)
C35 C34 C33 112.1(6)
C35 C34 H34A 108.5(43)
C33 C34 H34A 109.7(43)
C35 C34 H34B 112.8(42)
C33 C34 H34B 114.7(43)
H34A C34 H34B 98.0(58)
C34 C35 C36 114.4(6)
C34 C35 H35A 113.2(44)
C36 C35 H35A 96.7(45)
C34 C35 H35B 117.9(48)
C36 C35 H35B 101.9(46)
H35A C35 H35B 110.1(61)
C35 C36 H36A 110.4(43)
C35 C36 H36B 112.3(41)
H36A C36 H36B 110.7(58)
C35 C36 H36C 108.9(42)
H36A C36 H36C 113.7(60)
H36B C36 H36C 100.4(55)
N2 C37 C38 115.2(5)
N2 C37 H37A 107.4(32)
C38 C37 H37A 110.0(33)
N2 C37 H37B 102.9(34)
C38 C37 H37B 110.1(34)
H37A C37 H37B 111.0(48)
C39 C38 C37 111.7(6)
C39 C38 H38A 109.7(41)
C37 C38 H38A 108.5(41)
C39 C38 H38B 112.8(45)
C37 C38 H38B 108.4(44)
H38A C38 H38B 105.5(61)
C40 C39 C38 112.4(6)
C40 C39 H39A 108.6(48)
C38 C39 H39A 112.5(48)
C40 C39 H39B 113.1(54)
C38 C39 H39B 106.2(54)
H39A C39 H39B 103.9(72)
C39 C40 H40A 108.8(48)
C39 C40 H40B 116.0(48)
H40A C40 H40B 101.7(64)
C39 C40 H40C 121.2(50)
H40A C40 H40C 109.2(70)
H40B C40 H40C 98.0(63)
C42 C41 N2 116.8(5)
C42 C41 H41A 112.6(44)
N2 C41 H41A 105.8(44)
C42 C41 H41B 110.3(34)
N2 C41 H41B 104.5(34)
H41A C41 H41B 106.0(55)
C41 C42 C43 110.2(5)
C41 C42 H42A 115.4(37)
C43 C42 H42A 106.4(38)
C41 C42 H42B 112.8(39)
C43 C42 H42B 108.2(39)
H42A C42 H42B 103.3(52)
C44 C43 C42 113.9(6)
C44 C43 H43A 109.5(41)
C42 C43 H43A 111.4(41)
C44 C43 H43B 113.0(41)
C42 C43 H43B 109.1(41)
H43A C43 H43B 99.0(55)
C43 C44 H44A 110.2(49)
C43 C44 H44B 113.7(47)
H44A C44 H44B 105.3(65)
C43 C44 H44C 95.0(56)
H44A C44 H44C 100.8(70)
H44B C44 H44C 130.6(75)

loop_
_geom_bond_atom_site_label_1
_geom_bond_atom_site_label_2
_geom_bond_distance
Pt C1 2.008(5)
Pt C7 2.061(5)
Pt C13 2.070(5)
Pt N1 2.126(4)
C1 C2 1.380(7)
C1 C6 1.383(8)
C2 F2 1.363(6)
C2 C3 1.380(7)
C3 F3 1.356(7)
C3 C4 1.369(9)
C4 F4 1.356(6)
C4 C5 1.364(8)
C5 F5 1.342(7)
C5 C6 1.388(8)
C6 F6 1.370(6)
C7 C8 1.379(8)
C7 C12 1.392(8)
C8 F8 1.359(7)
C8 C9 1.381(8)
C9 F9 1.349(7)
C9 C10 1.370(10)
C10 F10 1.335(7)
C10 C11 1.384(9)
C11 F11 1.336(7)
C11 C12 1.388(8)
C12 F12 1.361(6)
C13 C18 1.375(8)
C13 C14 1.386(7)
C14 F14 1.366(7)
C14 C15 1.379(8)
C15 F15 1.347(7)
C15 C16 1.371(10)
C16 F16 1.354(7)
C16 C17 1.373(9)
C17 F17 1.346(8)
C17 C18 1.381(8)
C18 F18 1.354(7)
N1 C27 1.326(7)
N1 C19 1.394(6)
C19 C24 1.425(7)
C19 C20 1.425(7)
C20 O 1.355(7)
C20 C21 1.382(8)
C21 C22 1.386(8)
C21 H21 0.99(6)
C22 C23 1.355(9)
C22 H22 0.93(7)
C23 C24 1.409(8)
C23 H23 0.98(6)
C24 C25 1.411(8)
C25 C26 1.338(8)
C25 H25 0.98(6)
C26 C27 1.412(8)
C26 H26 1.00(6)
C27 C28 1.496(8)
C28 H28A 0.87(8)
C28 H28B 1.01(8)
C28 H28C 1.00(8)
O H1 0.61(7)
N2 C37 1.509(7)
N2 C29 1.524(7)
N2 C41 1.525(7)
N2 C33 1.526(7)
C29 C30 1.507(8)
C29 H29A 0.98(6)
C29 H29B 0.97(6)
C30 C31 1.521(8)
C30 H30A 0.93(6)
C30 H30B 0.94(6)
C31 C32 1.504(9)
C31 H31A 0.90(7)
C31 H31B 1.02(7)
C32 H32A 0.95(4)
C32 H32B 0.96(4)
C32 H32C 0.96(4)
C33 C34 1.513(9)
C33 H33A 0.99(6)
C33 H33B 0.92(6)
C34 C35 1.504(10)
C34 H34A 0.95(4)
C34 H34B 0.94(4)
C35 C36 1.516(11)
C35 H35A 0.93(7)
C35 H35B 0.89(7)
C36 H36A 1.00(4)
C36 H36B 1.01(4)
C36 H36C 1.00(4)
C37 C38 1.518(9)
C37 H37A 1.01(6)
C37 H37B 0.98(6)
C38 C39 1.506(9)
C38 H38A 0.91(7)
C38 H38B 0.86(7)
C39 C40 1.502(10)
C39 H39A 0.92(8)
C39 H39B 0.86(8)
C40 H40A 0.99(4)
C40 H40B 0.99(4)
C40 H40C 0.98(4)
C41 C42 1.516(8)
C41 H41A 0.81(6)
C41 H41B 0.98(6)
C42 C43 1.529(8)
C42 H42A 0.96(6)
C42 H42B 0.90(6)
C43 C44 1.502(10)
C43 H43A 0.91(6)
C43 H43B 0.91(7)
C44 H44A 0.97(8)
C44 H44B 1.00(8)
C44 H44C 0.89(8)
